data_4029627
loop_
_publ_author_name
'Milli, Lorenzo'
'Larocca, Michele'
'Tedesco, Mattia'
'Castellucci, Nicola'
'Ghibaudi, Elena'
'Cornia, Andrea'
'Calvaresi, Matteo'
'Zerbetto, Francesco'
'Tomasini, Claudia'

_publ_section_title
;
 \a,\e-Hybrid Foldamers with 1,2,3-Triazole Rings: Order versus Disorder.
;
_journal_issue 13
_journal_name_full 'The Journal of organic chemistry'
_journal_page_first 5958
_journal_page_last 5969
_journal_paper_doi 10.1021/jo500963n
_journal_volume 79
_journal_year 2014
_chemical_formula_sum 'C23 H29 N5 O7'
_chemical_formula_weight 487.51
_chemical_name_systematic
;
 ?
;
_space_group_IT_number 19
_symmetry_space_group_name_Hall 'P 2ac 2ab'
_symmetry_space_group_name_H-M 'P 21 21 21'
_atom_sites_solution_hydrogens geom
_atom_sites_solution_primary direct
_atom_sites_solution_secondary difmap
_audit_creation_method SHELXL-97
_cell_angle_alpha 90.00
_cell_angle_beta 90.00
_cell_angle_gamma 90.00
_cell_formula_units_Z 4
_cell_length_a 6.3618(4)
_cell_length_b 14.8963(13)
_cell_length_c 26.543(2)
_cell_measurement_temperature 150(2)
_cell_volume 2515.4(3)
_computing_structure_refinement 'SHELXL-97 (Sheldrick, 1997)'
_diffrn_ambient_temperature 150(2)
_diffrn_measured_fraction_theta_full 0.995
_diffrn_measured_fraction_theta_max 0.995
_diffrn_radiation_monochromator graphite
_diffrn_radiation_source 'fine-focus sealed tube'
_diffrn_radiation_type MoK\a
_diffrn_radiation_wavelength 0.71073
_diffrn_reflns_av_R_equivalents 0.0568
_diffrn_reflns_av_sigmaI/netI 0.0921
_diffrn_reflns_limit_h_max 8
_diffrn_reflns_limit_h_min -8
_diffrn_reflns_limit_k_max 15
_diffrn_reflns_limit_k_min -19
_diffrn_reflns_limit_l_max 28
_diffrn_reflns_limit_l_min -33
_diffrn_reflns_number 13953
_diffrn_reflns_theta_full 27.00
_diffrn_reflns_theta_max 27.00
_diffrn_reflns_theta_min 3.29
_exptl_absorpt_coefficient_mu 0.097
_exptl_absorpt_correction_T_max 0.9961
_exptl_absorpt_correction_T_min 0.9284
_exptl_crystal_density_diffrn 1.287
_exptl_crystal_density_method 'not measured'
_exptl_crystal_F_000 1032
_exptl_crystal_size_max 0.78
_exptl_crystal_size_mid 0.04
_exptl_crystal_size_min 0.04
_refine_diff_density_max 0.162
_refine_diff_density_min -0.198
_refine_diff_density_rms 0.043
_refine_ls_abs_structure_details 'Flack H D (1983), Acta Cryst. A39, 876-881'
_refine_ls_abs_structure_Flack -0.2(10)
_refine_ls_extinction_method none
_refine_ls_goodness_of_fit_ref 0.959
_refine_ls_hydrogen_treatment mixed
_refine_ls_matrix_type full
_refine_ls_number_parameters 370
_refine_ls_number_reflns 5425
_refine_ls_number_restraints 0
_refine_ls_restrained_S_all 0.959
_refine_ls_R_factor_all 0.0972
_refine_ls_R_factor_gt 0.0466
_refine_ls_shift/su_max 0.001
_refine_ls_shift/su_mean 0.000
_refine_ls_structure_factor_coef Fsqd
_refine_ls_weighting_details 'calc w=1/[\s^2^(Fo^2^)+(0.0347P)^2^+0.0000P] where P=(Fo^2^+2Fc^2^)/3'
_refine_ls_weighting_scheme calc
_refine_ls_wR_factor_gt 0.0759
_refine_ls_wR_factor_ref 0.0873
_reflns_number_gt 3520
_reflns_number_total 5425
_reflns_threshold_expression >2sigma(I)
_cod_data_source_file jo500963n_si_002.cif
_cod_data_source_block shelx
_cod_depositor_comments 'Adding full bibliography for 4029627--4029628.cif.'
_cod_database_code 4029627

loop_
_symmetry_equiv_pos_as_xyz
'x, y, z'
'-x+1/2, -y, z+1/2'
'x+1/2, -y+1/2, -z'
'-x, y+1/2, -z+1/2'

loop_
_atom_site_label
_atom_site_type_symbol
_atom_site_fract_x
_atom_site_fract_y
_atom_site_fract_z
_atom_site_U_iso_or_equiv
_atom_site_adp_type
_atom_site_occupancy
_atom_site_symmetry_multiplicity
_atom_site_calc_flag
_atom_site_refinement_flags
C1 C 0.1576(5) 0.6347(2) 0.77471(12) 0.0374(7) Uani 1 1 d .
C2 C 0.1037(4) 0.55105(16) 0.74666(9) 0.0262(6) Uani 1 1 d .
C3 C -0.0949(4) 0.51440(17) 0.74974(10) 0.0302(6) Uani 1 1 d .
C4 C -0.1478(4) 0.43968(18) 0.72125(11) 0.0370(7) Uani 1 1 d .
C5 C -0.0032(4) 0.4000(2) 0.69022(11) 0.0396(7) Uani 1 1 d .
C6 C 0.1965(5) 0.4349(2) 0.68772(11) 0.0435(8) Uani 1 1 d .
C7 C 0.2487(4) 0.51015(19) 0.71517(11) 0.0387(7) Uani 1 1 d .
C8 C 0.4550(4) 0.68550(17) 0.82105(9) 0.0269(6) Uani 1 1 d .
C9 C 0.6202(3) 0.65844(15) 0.85665(8) 0.0214(5) Uani 1 1 d .
C10 C 0.6475(3) 0.58105(17) 0.88276(8) 0.0215(5) Uani 1 1 d .
C11 C 0.9312(4) 0.53417(17) 0.94486(9) 0.0234(6) Uani 1 1 d .
C12 C 0.8566(3) 0.54730(15) 0.99884(9) 0.0206(5) Uani 1 1 d .
C13 C 0.8379(3) 0.64440(16) 1.01639(10) 0.0245(6) Uani 1 1 d .
C14 C 0.8853(4) 0.65936(18) 1.07111(9) 0.0353(6) Uani 1 1 d .
H14A H 0.8118 0.6142 1.0914 0.053 Uiso 1 1 calc R
H14B H 0.8380 0.7194 1.0810 0.053 Uiso 1 1 calc R
H14C H 1.0371 0.6542 1.0767 0.053 Uiso 1 1 calc R
C15 C 0.5020(3) 0.58798(16) 1.00932(9) 0.0235(5) Uani 1 1 d .
C16 C 0.5974(3) 0.42365(15) 1.00629(8) 0.0201(5) Uani 1 1 d .
C17 C 0.3718(3) 0.39054(15) 1.01341(9) 0.0224(5) Uani 1 1 d .
C18 C 0.3411(4) 0.35677(17) 1.06675(9) 0.0336(6) Uani 1 1 d .
H18A H 0.4423 0.3087 1.0737 0.050 Uiso 1 1 calc R
H18B H 0.1979 0.3335 1.0706 0.050 Uiso 1 1 calc R
H18C H 0.3633 0.4062 1.0905 0.050 Uiso 1 1 calc R
C19 C 0.3520(3) 0.33965(16) 0.92835(9) 0.0258(6) Uani 1 1 d .
C20 C 0.3299(4) 0.27881(19) 0.84315(9) 0.0362(7) Uani 1 1 d .
C21 C 0.5510(4) 0.3041(2) 0.82808(11) 0.0507(8) Uani 1 1 d .
H21A H 0.6504 0.2608 0.8425 0.076 Uiso 1 1 calc R
H21B H 0.5834 0.3643 0.8407 0.076 Uiso 1 1 calc R
H21C H 0.5629 0.3035 0.7913 0.076 Uiso 1 1 calc R
C22 C 0.2791(5) 0.1848(2) 0.82518(11) 0.0643(10) Uani 1 1 d .
H22A H 0.1335 0.1702 0.8340 0.096 Uiso 1 1 calc R
H22B H 0.3742 0.1419 0.8414 0.096 Uiso 1 1 calc R
H22C H 0.2966 0.1817 0.7885 0.096 Uiso 1 1 calc R
C23 C 0.1666(5) 0.3455(2) 0.82513(11) 0.0624(9) Uani 1 1 d .
H23A H 0.2085 0.4062 0.8351 0.094 Uiso 1 1 calc R
H23B H 0.0303 0.3310 0.8403 0.094 Uiso 1 1 calc R
H23C H 0.1554 0.3423 0.7884 0.094 Uiso 1 1 calc R
N1 N 0.7834(3) 0.71520(13) 0.86705(8) 0.0310(5) Uani 1 1 d .
N2 N 0.9103(3) 0.67480(14) 0.89852(8) 0.0314(5) Uani 1 1 d .
N3 N 0.8255(3) 0.59275(13) 0.90867(7) 0.0222(4) Uani 1 1 d .
N4 N 0.6394(2) 0.51520(12) 1.00634(6) 0.0175(4) Uani 1 1 d .
N5 N 0.3332(3) 0.31915(13) 0.97725(8) 0.0251(5) Uani 1 1 d .
O1 O 0.3313(3) 0.61573(11) 0.80948(6) 0.0345(4) Uani 1 1 d .
O2 O 0.4331(3) 0.75967(12) 0.80415(7) 0.0436(5) Uani 1 1 d .
O3 O 0.6134(2) 0.66377(10) 1.00800(6) 0.0268(4) Uani 1 1 d .
O4 O 0.3134(2) 0.58663(11) 1.01160(7) 0.0353(5) Uani 1 1 d .
O5 O 0.7445(2) 0.37222(10) 1.00166(6) 0.0274(4) Uani 1 1 d .
O6 O 0.3952(3) 0.41538(11) 0.91395(6) 0.0339(4) Uani 1 1 d .
O7 O 0.3168(2) 0.26864(11) 0.89856(6) 0.0295(4) Uani 1 1 d .
H1A H 0.036(4) 0.6586(19) 0.7959(10) 0.054(6) Uiso 1 1 d .
H1B H 0.194(4) 0.683(2) 0.7536(10) 0.054(6) Uiso 1 1 d .
H3 H -0.193(4) 0.5440(16) 0.7714(9) 0.035(7) Uiso 1 1 d .
H4 H -0.281(4) 0.4115(18) 0.7231(10) 0.046(8) Uiso 1 1 d .
H5 H -0.041(4) 0.348(2) 0.6716(10) 0.055(9) Uiso 1 1 d .
H6 H 0.291(4) 0.4142(19) 0.6666(11) 0.058(9) Uiso 1 1 d .
H7 H 0.383(4) 0.5370(19) 0.7144(10) 0.052(9) Uiso 1 1 d .
H10 H 0.562(3) 0.5293(15) 0.8855(8) 0.022(2) Uiso 1 1 d .
H11A H 0.906(3) 0.4707(15) 0.9337(8) 0.022(2) Uiso 1 1 d .
H11B H 1.079(4) 0.5479(14) 0.9415(8) 0.022(2) Uiso 1 1 d .
H12 H 0.941(3) 0.5158(15) 1.0205(8) 0.022(2) Uiso 1 1 d .
H13 H 0.910(3) 0.6866(15) 0.9939(8) 0.022(2) Uiso 1 1 d .
H17 H 0.280(3) 0.4417(15) 1.0061(8) 0.022(2) Uiso 1 1 d .
HN5 H 0.309(3) 0.2688(16) 0.9894(8) 0.022(2) Uiso 1 1 d .

loop_
_atom_site_aniso_label
_atom_site_aniso_U_11
_atom_site_aniso_U_22
_atom_site_aniso_U_33
_atom_site_aniso_U_23
_atom_site_aniso_U_13
_atom_site_aniso_U_12
C1 0.0346(16) 0.0321(16) 0.0454(19) -0.0026(14) -0.0181(14) 0.0064(13)
C2 0.0270(14) 0.0251(14) 0.0267(14) 0.0019(11) -0.0068(12) 0.0040(11)
C3 0.0260(14) 0.0312(15) 0.0333(15) 0.0019(13) -0.0002(13) 0.0076(12)
C4 0.0307(17) 0.0299(17) 0.0504(19) 0.0070(13) -0.0100(14) 0.0000(13)
C5 0.0458(18) 0.0322(17) 0.0409(18) -0.0069(15) -0.0163(14) 0.0091(14)
C6 0.0432(19) 0.051(2) 0.0360(18) -0.0100(15) 0.0057(15) 0.0158(15)
C7 0.0264(16) 0.0459(19) 0.0438(19) -0.0027(15) 0.0001(13) 0.0020(14)
C8 0.0314(14) 0.0265(15) 0.0229(14) -0.0010(12) 0.0033(11) 0.0005(11)
C9 0.0235(12) 0.0193(13) 0.0214(13) -0.0028(10) 0.0020(10) -0.0023(10)
C10 0.0197(12) 0.0206(13) 0.0243(13) -0.0017(11) 0.0031(10) -0.0023(11)
C11 0.0173(13) 0.0235(14) 0.0293(15) 0.0020(12) -0.0020(10) 0.0015(11)
C12 0.0122(11) 0.0230(12) 0.0266(14) 0.0036(11) -0.0055(11) 0.0009(9)
C13 0.0142(12) 0.0240(14) 0.0353(15) -0.0015(12) -0.0002(11) -0.0030(10)
C14 0.0302(14) 0.0426(17) 0.0331(16) -0.0109(13) -0.0035(12) -0.0046(12)
C15 0.0223(12) 0.0201(12) 0.0281(14) -0.0042(12) -0.0064(11) 0.0018(10)
C16 0.0236(12) 0.0190(12) 0.0178(13) 0.0007(10) -0.0015(10) 0.0010(10)
C17 0.0185(12) 0.0189(13) 0.0299(15) -0.0009(11) 0.0030(10) -0.0015(10)
C18 0.0350(14) 0.0348(16) 0.0311(15) -0.0039(12) 0.0037(12) -0.0097(12)
C19 0.0218(12) 0.0234(14) 0.0323(16) 0.0002(12) -0.0023(11) -0.0050(11)
C20 0.0375(14) 0.0507(18) 0.0205(14) -0.0028(13) -0.0030(12) -0.0117(13)
C21 0.0488(18) 0.064(2) 0.0391(18) -0.0091(16) 0.0113(14) -0.0125(15)
C22 0.085(2) 0.071(2) 0.0377(19) -0.0224(17) 0.0059(17) -0.038(2)
C23 0.056(2) 0.087(3) 0.044(2) 0.0116(18) -0.0200(16) 0.0053(18)
N1 0.0333(12) 0.0298(13) 0.0299(13) 0.0082(10) -0.0015(10) -0.0070(10)
N2 0.0305(11) 0.0295(12) 0.0342(13) 0.0066(11) -0.0013(10) -0.0113(10)
N3 0.0206(10) 0.0219(11) 0.0242(11) 0.0008(9) 0.0007(8) -0.0041(9)
N4 0.0108(9) 0.0175(10) 0.0242(11) -0.0013(8) -0.0014(8) 0.0011(7)
N5 0.0347(12) 0.0167(11) 0.0240(12) 0.0034(9) 0.0006(9) -0.0090(9)
O1 0.0378(10) 0.0251(10) 0.0406(11) 0.0011(8) -0.0161(8) -0.0001(8)
O2 0.0570(12) 0.0255(11) 0.0484(13) 0.0075(9) -0.0189(9) -0.0022(9)
O3 0.0199(8) 0.0171(9) 0.0435(11) -0.0037(8) -0.0051(8) -0.0008(7)
O4 0.0134(9) 0.0285(10) 0.0640(13) -0.0099(10) -0.0025(8) 0.0025(7)
O5 0.0234(8) 0.0194(9) 0.0394(11) 0.0031(8) 0.0040(7) 0.0059(7)
O6 0.0465(10) 0.0229(10) 0.0323(10) 0.0053(8) 0.0020(8) -0.0111(9)
O7 0.0387(9) 0.0274(10) 0.0225(10) -0.0006(8) -0.0035(8) -0.0103(8)

loop_
_atom_type_symbol
_atom_type_description
_atom_type_scat_dispersion_real
_atom_type_scat_dispersion_imag
_atom_type_scat_source
C C 0.0033 0.0016 'International Tables Vol C Tables 4.2.6.8 and 6.1.1.4'
H H 0.0000 0.0000 'International Tables Vol C Tables 4.2.6.8 and 6.1.1.4'
N N 0.0061 0.0033 'International Tables Vol C Tables 4.2.6.8 and 6.1.1.4'
O O 0.0106 0.0060 'International Tables Vol C Tables 4.2.6.8 and 6.1.1.4'

loop_
_geom_angle_atom_site_label_1
_geom_angle_atom_site_label_2
_geom_angle_atom_site_label_3
_geom_angle
O1 C1 C2 109.1(2)
O1 C1 H1A 107.0(15)
C2 C1 H1A 113.1(16)
O1 C1 H1B 109.5(16)
C2 C1 H1B 113.4(18)
H1A C1 H1B 105(2)
C3 C2 C7 118.1(2)
C3 C2 C1 120.8(2)
C7 C2 C1 121.0(2)
C2 C3 C4 120.5(3)
C2 C3 H3 116.9(15)
C4 C3 H3 122.5(15)
C5 C4 C3 120.8(3)
C5 C4 H4 116.2(16)
C3 C4 H4 123.0(16)
C4 C5 C6 119.1(3)
C4 C5 H5 119.6(16)
C6 C5 H5 121.2(16)
C5 C6 C7 120.3(3)
C5 C6 H6 122.1(19)
C7 C6 H6 117.3(19)
C6 C7 C2 121.1(3)
C6 C7 H7 123.5(17)
C2 C7 H7 115.4(17)
O2 C8 O1 124.1(2)
O2 C8 C9 125.1(2)
O1 C8 C9 110.8(2)
C10 C9 N1 109.0(2)
C10 C9 C8 130.8(2)
N1 C9 C8 120.2(2)
N3 C10 C9 105.1(2)
N3 C10 H10 123.6(12)
C9 C10 H10 131.2(13)
N3 C11 C12 113.50(19)
N3 C11 H11A 107.1(12)
C12 C11 H11A 110.4(12)
N3 C11 H11B 105.2(13)
C12 C11 H11B 111.2(13)
H11A C11 H11B 109.2(17)
N4 C12 C11 112.16(18)
N4 C12 C13 101.13(17)
C11 C12 C13 115.7(2)
N4 C12 H12 107.4(13)
C11 C12 H12 110.0(13)
C13 C12 H12 109.9(14)
O3 C13 C14 108.17(19)
O3 C13 C12 102.44(17)
C14 C13 C12 114.9(2)
O3 C13 H13 103.7(12)
C14 C13 H13 113.6(12)
C12 C13 H13 112.6(12)
C13 C14 H14A 109.5
C13 C14 H14B 109.5
H14A C14 H14B 109.5
C13 C14 H14C 109.5
H14A C14 H14C 109.5
H14B C14 H14C 109.5
O4 C15 O3 123.1(2)
O4 C15 N4 128.0(2)
O3 C15 N4 108.86(17)
O5 C16 N4 118.06(18)
O5 C16 C17 122.1(2)
N4 C16 C17 119.79(19)
N5 C17 C18 110.63(19)
N5 C17 C16 108.24(18)
C18 C17 C16 110.09(19)
N5 C17 H17 109.8(13)
C18 C17 H17 111.5(13)
C16 C17 H17 106.5(12)
C17 C18 H18A 109.5
C17 C18 H18B 109.5
H18A C18 H18B 109.5
C17 C18 H18C 109.5
H18A C18 H18C 109.5
H18B C18 H18C 109.5
O6 C19 N5 122.3(2)
O6 C19 O7 125.6(2)
N5 C19 O7 112.2(2)
O7 C20 C21 109.94(19)
O7 C20 C22 101.9(2)
C21 C20 C22 110.3(2)
O7 C20 C23 110.0(2)
C21 C20 C23 113.1(2)
C22 C20 C23 111.1(2)
C20 C21 H21A 109.5
C20 C21 H21B 109.5
H21A C21 H21B 109.5
C20 C21 H21C 109.5
H21A C21 H21C 109.5
H21B C21 H21C 109.5
C20 C22 H22A 109.5
C20 C22 H22B 109.5
H22A C22 H22B 109.5
C20 C22 H22C 109.5
H22A C22 H22C 109.5
H22B C22 H22C 109.5
C20 C23 H23A 109.5
C20 C23 H23B 109.5
H23A C23 H23B 109.5
C20 C23 H23C 109.5
H23A C23 H23C 109.5
H23B C23 H23C 109.5
N2 N1 C9 108.24(19)
N1 N2 N3 107.12(17)
C10 N3 N2 110.53(19)
C10 N3 C11 130.6(2)
N2 N3 C11 118.89(18)
C16 N4 C15 129.94(18)
C16 N4 C12 119.87(17)
C15 N4 C12 110.05(18)
C19 N5 C17 117.27(19)
C19 N5 HN5 126.7(16)
C17 N5 HN5 115.9(16)
C8 O1 C1 116.0(2)
C15 O3 C13 110.21(17)
C19 O7 C20 119.73(19)

loop_
_geom_bond_atom_site_label_1
_geom_bond_atom_site_label_2
_geom_bond_distance
C1 O1 1.467(3)
C1 C2 1.491(4)
C1 H1A 1.02(3)
C1 H1B 0.94(3)
C2 C3 1.379(3)
C2 C7 1.386(4)
C3 C4 1.387(4)
C3 H3 0.96(2)
C4 C5 1.369(4)
C4 H4 0.95(2)
C5 C6 1.374(4)
C5 H5 0.95(3)
C6 C7 1.377(4)
C6 H6 0.88(3)
C7 H7 0.95(3)
C8 O2 1.201(3)
C8 O1 1.339(3)
C8 C9 1.470(3)
C9 C10 1.356(3)
C9 N1 1.367(3)
C10 N3 1.336(3)
C10 H10 0.95(2)
C11 N3 1.461(3)
C11 C12 1.522(3)
C11 H11A 1.00(2)
C11 H11B 0.97(2)
C12 N4 1.476(3)
C12 C13 1.524(3)
C12 H12 0.92(2)
C13 O3 1.474(3)
C13 C14 1.500(3)
C13 H13 0.98(2)
C14 H14A 0.9800
C14 H14B 0.9800
C14 H14C 0.9800
C15 O4 1.201(2)
C15 O3 1.333(3)
C15 N4 1.395(3)
C16 O5 1.216(2)
C16 N4 1.390(3)
C16 C17 1.529(3)
C17 N5 1.453(3)
C17 C18 1.515(3)
C17 H17 0.98(2)
C18 H18A 0.9800
C18 H18B 0.9800
C18 H18C 0.9800
C19 O6 1.222(3)
C19 N5 1.339(3)
C19 O7 1.339(3)
C20 O7 1.481(3)
C20 C21 1.510(3)
C20 C22 1.514(4)
C20 C23 1.514(4)
C21 H21A 0.9800
C21 H21B 0.9800
C21 H21C 0.9800
C22 H22A 0.9800
C22 H22B 0.9800
C22 H22C 0.9800
C23 H23A 0.9800
C23 H23B 0.9800
C23 H23C 0.9800
N1 N2 1.308(3)
N2 N3 1.363(2)
N5 HN5 0.83(2)

loop_
_geom_hbond_atom_site_label_D
_geom_hbond_atom_site_label_H
_geom_hbond_atom_site_label_A
_geom_hbond_distance_DH
_geom_hbond_distance_HA
_geom_hbond_distance_DA
_geom_hbond_angle_DHA
_geom_hbond_site_symmetry_A
N5 HN5 O5 0.83(2) 2.15(2) 2.959(2) 164(2) 3_457
